data_2218819
loop_
_publ_author_name
'Al-Douh, Mohammed H.'
'Hamid, Shafida A.'
'Osman, Hasnah'
'Kia, Reza'
'Fun, Hoong-Kun'

_publ_section_title
;
 2-Amino-<i>N</i>-(2-hydroxy-3-methoxybenzylidene)aniline
;
_journal_coeditor_code SJ2510
_journal_issue 7
_journal_name_full 'Acta Crystallographica Section E'
_journal_page_first o1201
_journal_page_last o1202
_journal_paper_doi 10.1107/S1600536808016292
_journal_volume 64
_journal_year 2008
_chemical_formula_iupac 'C14 H14 N2 O2'
_chemical_formula_moiety 'C14 H14 N2 O2'
_chemical_formula_sum 'C14 H14 N2 O2'
_chemical_formula_weight 242.27
_chemical_name_systematic
;
2-Amino-<i>N</i>-(2-hydroxy-3-methoxybenzylidene)aniline
;
_space_group_IT_number 14
_symmetry_cell_setting monoclinic
_symmetry_space_group_name_Hall '-P 2ybc'
_symmetry_space_group_name_H-M 'P 1 21/c 1'
_atom_sites_solution_hydrogens geom
_atom_sites_solution_primary direct
_atom_sites_solution_secondary difmap
_audit_creation_method SHELXL97
_cell_angle_alpha 90.00
_cell_angle_beta 103.116(3)
_cell_angle_gamma 90.00
_cell_formula_units_Z 4
_cell_length_a 13.2790(6)
_cell_length_b 14.4810(6)
_cell_length_c 6.1928(3)
_cell_measurement_reflns_used 4220
_cell_measurement_temperature 100.00(10)
_cell_measurement_theta_max 29.39
_cell_measurement_theta_min 2.81
_cell_volume 1159.77(9)
_computing_cell_refinement 'APEX2 (Bruker, 2005)'
_computing_data_collection 'APEX2 (Bruker, 2005)'
_computing_data_reduction 'SAINT (Bruker, 2005)'
_computing_molecular_graphics 'SHELXTL (Sheldrick, 2008)'
_computing_publication_material 'SHELXTL (Sheldrick, 2008) and PLATON (Spek, 2003)'
_computing_structure_refinement 'SHELXTL (Sheldrick, 2008)'
_computing_structure_solution 'SHELXTL (Sheldrick, 2008)'
_diffrn_ambient_temperature 100.00(10)
_diffrn_measured_fraction_theta_full 0.997
_diffrn_measured_fraction_theta_max 0.997
_diffrn_measurement_device_type 'Bruker SMART APEXII CCD area-detector'
_diffrn_measurement_method '\f and \w'
_diffrn_radiation_monochromator graphite
_diffrn_radiation_source 'fine-focus sealed tube'
_diffrn_radiation_type MoK\a
_diffrn_radiation_wavelength 0.71073
_diffrn_reflns_av_R_equivalents 0.0519
_diffrn_reflns_av_sigmaI/netI 0.0449
_diffrn_reflns_limit_h_max 18
_diffrn_reflns_limit_h_min -18
_diffrn_reflns_limit_k_max 20
_diffrn_reflns_limit_k_min -20
_diffrn_reflns_limit_l_max 8
_diffrn_reflns_limit_l_min -8
_diffrn_reflns_number 19968
_diffrn_reflns_theta_full 30.04
_diffrn_reflns_theta_max 30.04
_diffrn_reflns_theta_min 2.11
_diffrn_standards_number 0
_exptl_absorpt_coefficient_mu 0.094
_exptl_absorpt_correction_T_max 0.9955
_exptl_absorpt_correction_T_min 0.9587
_exptl_absorpt_correction_type multi-scan
_exptl_absorpt_process_details '(SADABS; Bruker, 2005)'
_exptl_crystal_colour yellow
_exptl_crystal_density_diffrn 1.388
_exptl_crystal_density_method 'not measured'
_exptl_crystal_description needle
_exptl_crystal_F_000 512
_exptl_crystal_size_max 0.45
_exptl_crystal_size_mid 0.15
_exptl_crystal_size_min 0.05
_refine_diff_density_max 0.663
_refine_diff_density_min -0.313
_refine_ls_extinction_method none
_refine_ls_goodness_of_fit_ref 1.064
_refine_ls_hydrogen_treatment mixed
_refine_ls_matrix_type full
_refine_ls_number_parameters 194
_refine_ls_number_reflns 3402
_refine_ls_number_restraints 0
_refine_ls_restrained_S_all 1.064
_refine_ls_R_factor_all 0.0982
_refine_ls_R_factor_gt 0.0721
_refine_ls_shift/su_max_lt 0.001
_refine_ls_shift/su_mean 0.000
_refine_ls_structure_factor_coef Fsqd
_refine_ls_weighting_details 'calc w = 1/[\s^2^(Fo^2^)+(0.099P)^2^+1.0519P] where P=(Fo^2^+2Fc^2^)/3'
_refine_ls_weighting_scheme calc
_refine_ls_wR_factor_gt 0.1917
_refine_ls_wR_factor_ref 0.2058
_reflns_number_gt 2532
_reflns_number_total 3402
_reflns_threshold_expression I>2\s(I)
_cod_data_source_file sj2510.cif
_cod_data_source_block I
_cod_original_sg_symbol_H-M 'P 21/c'
_cod_database_code 2218819
_cod_database_fobs_code 2218819

loop_
_symmetry_equiv_pos_as_xyz
'x, y, z'
'-x, y+1/2, -z+1/2'
'-x, -y, -z'
'x, -y-1/2, z-1/2'

loop_
_atom_site_type_symbol
_atom_site_label
_atom_site_fract_x
_atom_site_fract_y
_atom_site_fract_z
_atom_site_U_iso_or_equiv
_atom_site_adp_type
_atom_site_calc_flag
_atom_site_refinement_flags
_atom_site_occupancy
O O1 0.12067(11) 1.03082(11) 0.3256(2) 0.0223(4) Uani d . 1
H H1O1 0.1550 1.0024 0.2388 0.027 Uiso d R 1
O O2 0.07156(12) 1.12650(11) 0.6488(3) 0.0227(4) Uani d . 1
N N1 0.26011(14) 0.97668(12) 0.1182(3) 0.0184(4) Uani d . 1
N N2 0.10257(15) 0.90586(15) -0.2092(3) 0.0251(4) Uani d . 1
H H1N2 0.058(2) 0.909(2) -0.349(5) 0.030 Uiso d . 1
H H2N2 0.110(2) 0.954(2) -0.124(5) 0.030 Uiso d . 1
C C1 0.20451(16) 0.89186(15) -0.2205(3) 0.0192(4) Uani d . 1
C C2 0.22641(18) 0.83919(16) -0.3939(4) 0.0225(4) Uani d . 1
H H2 0.165(2) 0.8218(19) -0.497(5) 0.027 Uiso d . 1
C C3 0.32708(19) 0.82255(14) -0.4076(4) 0.0219(5) Uani d . 1
H H3 0.339(2) 0.7874(19) -0.528(5) 0.026 Uiso d . 1
C C4 0.40918(18) 0.85597(15) -0.2452(4) 0.0216(4) Uani d . 1
H H4 0.477(2) 0.8429(19) -0.253(4) 0.026 Uiso d . 1
C C5 0.38917(17) 0.90701(14) -0.0713(4) 0.0196(4) Uani d . 1
H H5 0.447(2) 0.9297(18) 0.037(5) 0.024 Uiso d . 1
C C6 0.28785(16) 0.92618(14) -0.0560(3) 0.0168(4) Uani d . 1
C C7 0.32762(16) 1.02164(14) 0.2604(3) 0.0192(4) Uani d . 1
H H7 0.403(2) 1.0240(18) 0.247(4) 0.023 Uiso d . 1
C C8 0.30011(16) 1.07288(14) 0.4405(3) 0.0174(4) Uani d . 1
C C9 0.37772(17) 1.11996(14) 0.5926(4) 0.0195(4) Uani d . 1
H H9 0.449(2) 1.1215(18) 0.569(4) 0.023 Uiso d . 1
C C10 0.35346(17) 1.16977(14) 0.7632(4) 0.0196(4) Uani d . 1
H H10 0.407(2) 1.2018(18) 0.862(5) 0.024 Uiso d . 1
C C11 0.25165(17) 1.17414(14) 0.7875(3) 0.0189(4) Uani d . 1
H H11 0.238(2) 1.2072(18) 0.902(5) 0.023 Uiso d . 1
C C12 0.17424(16) 1.12778(14) 0.6423(3) 0.0177(4) Uani d . 1
C C13 0.19759(15) 1.07615(14) 0.4659(3) 0.0170(4) Uani d . 1
C C14 0.04456(18) 1.17522(17) 0.8283(4) 0.0263(5) Uani d . 1
H H14A 0.0835 1.1510 0.9665 0.039 Uiso calc R 1
H H14B -0.0280 1.1678 0.8209 0.039 Uiso calc R 1
H H14C 0.0600 1.2396 0.8181 0.039 Uiso calc R 1

loop_
_atom_site_aniso_label
_atom_site_aniso_U_11
_atom_site_aniso_U_22
_atom_site_aniso_U_33
_atom_site_aniso_U_12
_atom_site_aniso_U_13
_atom_site_aniso_U_23
O1 0.0173(7) 0.0307(8) 0.0180(7) -0.0022(6) 0.0024(6) -0.0069(6)
O2 0.0202(8) 0.0294(8) 0.0203(7) -0.0001(6) 0.0081(6) -0.0067(6)
N1 0.0189(8) 0.0220(9) 0.0144(8) 0.0017(7) 0.0042(7) 0.0003(6)
N2 0.0188(9) 0.0345(11) 0.0220(10) 0.0020(8) 0.0045(8) -0.0037(8)
C1 0.0186(10) 0.0229(10) 0.0166(9) 0.0026(7) 0.0052(8) 0.0020(8)
C2 0.0253(11) 0.0247(10) 0.0156(10) -0.0014(8) 0.0009(8) -0.0010(8)
C3 0.0354(12) 0.0175(10) 0.0149(9) 0.0024(8) 0.0103(9) -0.0014(7)
C4 0.0214(10) 0.0217(10) 0.0245(11) 0.0023(8) 0.0110(9) 0.0031(8)
C5 0.0182(10) 0.0201(9) 0.0196(10) -0.0015(8) 0.0026(8) 0.0005(8)
C6 0.0219(10) 0.0163(9) 0.0126(9) 0.0008(7) 0.0045(7) 0.0003(7)
C7 0.0203(10) 0.0207(10) 0.0174(10) 0.0007(8) 0.0056(8) 0.0022(7)
C8 0.0200(10) 0.0176(9) 0.0154(9) 0.0026(7) 0.0054(7) 0.0014(7)
C9 0.0171(10) 0.0220(10) 0.0195(10) 0.0003(8) 0.0042(8) 0.0032(8)
C10 0.0205(10) 0.0195(9) 0.0168(10) -0.0020(8) 0.0000(8) 0.0002(8)
C11 0.0258(11) 0.0175(9) 0.0139(9) 0.0013(8) 0.0055(8) -0.0014(7)
C12 0.0165(9) 0.0211(9) 0.0161(9) 0.0027(7) 0.0049(7) 0.0019(7)
C13 0.0178(10) 0.0188(9) 0.0130(9) -0.0004(7) 0.0003(7) 0.0006(7)
C14 0.0252(11) 0.0362(13) 0.0194(11) 0.0023(9) 0.0095(9) -0.0055(9)

loop_
_atom_type_symbol
_atom_type_description
_atom_type_scat_dispersion_real
_atom_type_scat_dispersion_imag
_atom_type_scat_source
C C 0.0033 0.0016 'International Tables Vol C Tables 4.2.6.8 and 6.1.1.4'
H H 0.0000 0.0000 'International Tables Vol C Tables 4.2.6.8 and 6.1.1.4'
N N 0.0061 0.0033 'International Tables Vol C Tables 4.2.6.8 and 6.1.1.4'
O O 0.0106 0.0060 'International Tables Vol C Tables 4.2.6.8 and 6.1.1.4'

loop_
_geom_angle_atom_site_label_1
_geom_angle_atom_site_label_2
_geom_angle_atom_site_label_3
_geom_angle
C13 O1 H1O1 101.4
C12 O2 C14 116.25(17)
C7 N1 C6 121.47(18)
C1 N2 H1N2 112.5(18)
C1 N2 H2N2 100(2)
H1N2 N2 H2N2 119(3)
N2 C1 C2 119.6(2)
N2 C1 C6 121.74(19)
C2 C1 C6 118.64(19)
C3 C2 C1 121.0(2)
C3 C2 H2 127.5(17)
C1 C2 H2 111.4(17)
C2 C3 C4 120.38(19)
C2 C3 H3 118.6(16)
C4 C3 H3 121.0(17)
C5 C4 C3 119.5(2)
C5 C4 H4 120.7(17)
C3 C4 H4 119.9(17)
C4 C5 C6 121.2(2)
C4 C5 H5 117.7(17)
C6 C5 H5 121.1(16)
C5 C6 C1 119.32(18)
C5 C6 N1 124.99(19)
C1 C6 N1 115.67(18)
N1 C7 C8 121.86(19)
N1 C7 H7 120.3(15)
C8 C7 H7 117.8(15)
C9 C8 C13 119.34(18)
C9 C8 C7 119.24(19)
C13 C8 C7 121.42(19)
C10 C9 C8 120.3(2)
C10 C9 H9 119.9(15)
C8 C9 H9 119.5(15)
C9 C10 C11 120.5(2)
C9 C10 H10 118.3(16)
C11 C10 H10 121.2(16)
C12 C11 C10 120.37(19)
C12 C11 H11 121.2(17)
C10 C11 H11 118.4(17)
O2 C12 C11 125.89(18)
O2 C12 C13 114.12(18)
C11 C12 C13 119.99(19)
O1 C13 C8 121.42(18)
O1 C13 C12 119.14(18)
C8 C13 C12 119.44(18)
O2 C14 H14A 109.5
O2 C14 H14B 109.5
H14A C14 H14B 109.5
O2 C14 H14C 109.5
H14A C14 H14C 109.5
H14B C14 H14C 109.5

loop_
_geom_bond_atom_site_label_1
_geom_bond_atom_site_label_2
_geom_bond_distance
O1 C13 1.351(2)
O1 H1O1 0.8812
O2 C12 1.373(2)
O2 C14 1.429(3)
N1 C7 1.282(3)
N1 C6 1.419(3)
N2 C1 1.386(3)
N2 H1N2 0.93(3)
N2 H2N2 0.86(3)
C1 C2 1.400(3)
C1 C6 1.413(3)
C2 C3 1.380(3)
C2 H2 0.94(3)
C3 C4 1.392(3)
C3 H3 0.95(3)
C4 C5 1.381(3)
C4 H4 0.94(3)
C5 C6 1.398(3)
C5 H5 0.95(3)
C7 C8 1.454(3)
C7 H7 1.03(3)
C8 C9 1.405(3)
C8 C13 1.406(3)
C9 C10 1.376(3)
C9 H9 1.00(3)
C10 C11 1.395(3)
C10 H10 0.95(3)
C11 C12 1.377(3)
C11 H11 0.91(3)
C12 C13 1.415(3)
C14 H14A 0.9600
C14 H14B 0.9600
C14 H14C 0.9600

loop_
_geom_hbond_atom_site_label_D
_geom_hbond_atom_site_label_H
_geom_hbond_atom_site_label_A
_geom_hbond_site_symmetry_A
_geom_hbond_distance_DH
_geom_hbond_distance_HA
_geom_hbond_distance_DA
_geom_hbond_angle_DHA
_geom_hbond_publ_flag
O1 H1O1 N1 . 0.8800 1.7700 2.602(2) 158.00 y
N2 H1N2 O1 3_575 0.93(3) 2.56(3) 3.030(3) 111(2) y
N2 H1N2 O2 3_575 0.93(3) 2.29(3) 3.181(3) 161(3) y
N2 H2N2 N1 . 0.87(3) 2.23(3) 2.759(3) 119(2) y
C3 H3 Cg1 4_564 0.94(3) 2.64(3) 3.458(2) 145(2) y
C11 H11 Cg2 4_575 0.91(3) 2.87(3) 3.538(2) 142(2) y

loop_
_geom_torsion_atom_site_label_1
_geom_torsion_atom_site_label_2
_geom_torsion_atom_site_label_3
_geom_torsion_atom_site_label_4
_geom_torsion
N2 C1 C2 C3 -178.8(2)
C6 C1 C2 C3 -1.4(3)
C1 C2 C3 C4 1.7(3)
C2 C3 C4 C5 -0.8(3)
C3 C4 C5 C6 -0.4(3)
C4 C5 C6 C1 0.6(3)
C4 C5 C6 N1 178.96(19)
N2 C1 C6 C5 177.56(19)
C2 C1 C6 C5 0.2(3)
N2 C1 C6 N1 -0.9(3)
C2 C1 C6 N1 -178.23(19)
C7 N1 C6 C5 11.1(3)
C7 N1 C6 C1 -170.51(19)
C6 N1 C7 C8 -179.44(18)
N1 C7 C8 C9 179.29(19)
N1 C7 C8 C13 -0.6(3)
C13 C8 C9 C10 -0.8(3)
C7 C8 C9 C10 179.32(19)
C8 C9 C10 C11 0.0(3)
C9 C10 C11 C12 0.7(3)
C14 O2 C12 C11 -2.4(3)
C14 O2 C12 C13 178.04(18)
C10 C11 C12 O2 179.84(19)
C10 C11 C12 C13 -0.7(3)
C9 C8 C13 O1 -179.00(18)
C7 C8 C13 O1 0.9(3)
C9 C8 C13 C12 0.9(3)
C7 C8 C13 C12 -179.28(18)
O2 C12 C13 O1 -0.7(3)
C11 C12 C13 O1 179.74(18)
O2 C12 C13 C8 179.42(17)
C11 C12 C13 C8 -0.1(3)

loop_
_cod_related_entry_id
_cod_related_entry_database
_cod_related_entry_code
1 ChemSpider 30655540
